data_8106124
loop_
_publ_author_name
'Chen, Liang'
'Wu, Wei-Na'

_publ_section_title
;
 Crystal structure of
 dichlorido-bis(N-phenyl-2-(quinolin-8-yloxy)acetamide-\k2 N,O) -- acetone
 (2/1), C35.5H31N4O4.5Cl2Cu
;
_journal_issue 2
_journal_name_full 'Zeitschrift f\"ur Kristallographie - New Crystal Structures'
_journal_page_first 275
_journal_page_last 277
_journal_paper_doi 10.1515/ncrs-2017-0275
_journal_volume 233
_journal_year 2018
_chemical_formula_moiety 'C34 H28 Cl2 Cu N4 O4, 0.5(C3 H6 O)'
_chemical_formula_sum 'C35.5 H31 Cl2 Cu N4 O4.5'
_chemical_formula_weight 720.08
_space_group_crystal_system monoclinic
_space_group_IT_number 14
_space_group_name_Hall '-P 2ybc'
_space_group_name_H-M_alt 'P 1 21/c 1'
_atom_sites_solution_hydrogens geom
_atom_sites_solution_primary direct
_cell_angle_alpha 90
_cell_angle_beta 109.8890(10)
_cell_angle_gamma 90
_cell_formula_units_Z 4
_cell_length_a 14.8239(3)
_cell_length_b 16.2169(2)
_cell_length_c 15.6515(3)
_cell_measurement_reflns_used 4541
_cell_measurement_temperature 296(2)
_cell_measurement_theta_max 20.98
_cell_measurement_theta_min 2.65
_cell_volume 3538.16(11)
_computing_cell_refinement 'SAINT v7.53A (Bruker, 2008)'
_computing_data_reduction 'SAINT v7.53A (Bruker, 2008)'
_computing_molecular_graphics 'Olex2 (Dolomanov et al., 2009)'
_computing_publication_material 'Olex2 (Dolomanov et al., 2009)'
_computing_structure_refinement 'ShelXL (Sheldrick, 2008)'
_computing_structure_solution 'ShelXS-1997 (Sheldrick, 2008)'
_diffrn_ambient_temperature 296.15
_diffrn_measured_fraction_theta_full 0.997
_diffrn_measured_fraction_theta_max 0.994
_diffrn_measurement_device_type 'CCD area detector'
_diffrn_measurement_method 'phi and omega scans'
_diffrn_radiation_monochromator graphite
_diffrn_radiation_type MoK\a
_diffrn_radiation_wavelength 0.71073
_diffrn_reflns_av_R_equivalents 0.0534
_diffrn_reflns_av_unetI/netI 0.0578
_diffrn_reflns_Laue_measured_fraction_full 0.997
_diffrn_reflns_Laue_measured_fraction_max 0.994
_diffrn_reflns_limit_h_max 19
_diffrn_reflns_limit_h_min -19
_diffrn_reflns_limit_k_max 21
_diffrn_reflns_limit_k_min -21
_diffrn_reflns_limit_l_max 20
_diffrn_reflns_limit_l_min -20
_diffrn_reflns_number 33725
_diffrn_reflns_point_group_measured_fraction_full 0.997
_diffrn_reflns_point_group_measured_fraction_max 0.994
_diffrn_reflns_theta_full 25.242
_diffrn_reflns_theta_max 28.321
_diffrn_reflns_theta_min 1.869
_exptl_absorpt_coefficient_mu 0.813
_exptl_absorpt_correction_T_max 0.7457
_exptl_absorpt_correction_T_min 0.6522
_exptl_absorpt_correction_type multi-scan
_exptl_absorpt_process_details
;
SADABS-2008/1 (Bruker,2008) was used for absorption correction.
wR2(int) was 0.0579 before and 0.0506 after correction.
The Ratio of minimum to maximum transmission is 0.8746.
The \l/2 correction factor is Not present.
;
_exptl_crystal_colour green
_exptl_crystal_density_diffrn 1.352
_exptl_crystal_density_meas .
_exptl_crystal_description block
_exptl_crystal_F_000 1484
_exptl_crystal_size_max 0.2
_exptl_crystal_size_mid 0.16
_exptl_crystal_size_min 0.15
_refine_diff_density_max 0.492
_refine_diff_density_min -0.478
_refine_diff_density_rms 0.060
_refine_ls_extinction_coef .
_refine_ls_extinction_method none
_refine_ls_goodness_of_fit_ref 1.018
_refine_ls_hydrogen_treatment constr
_refine_ls_matrix_type full
_refine_ls_number_parameters 473
_refine_ls_number_reflns 8761
_refine_ls_number_restraints 28
_refine_ls_restrained_S_all 1.024
_refine_ls_R_factor_all 0.1015
_refine_ls_R_factor_gt 0.0499
_refine_ls_shift/su_max 0.001
_refine_ls_shift/su_mean 0.000
_refine_ls_structure_factor_coef Fsqd
_refine_ls_weighting_details 'w=1/[\s^2^(Fo^2^)+(0.0821P)^2^] where P=(Fo^2^+2Fc^2^)/3'
_refine_ls_weighting_scheme calc
_refine_ls_wR_factor_gt 0.1303
_refine_ls_wR_factor_ref 0.1577
_reflns_Friedel_coverage 0.000
_reflns_Friedel_fraction_full .
_reflns_Friedel_fraction_max .
_reflns_number_gt 5076
_reflns_number_total 8761
_reflns_threshold_expression 'I > 2\s(I)'
_cod_data_source_file suppl_ncrs-2017-0275_suppl.cif
_cod_data_source_block z
_cod_original_formula_sum 'C35.50 H31 Cl2 Cu N4 O4.50'
_cod_database_code 8106124
_shelx_space_group_comment
;
The symmetry employed for this shelxl refinement is uniquely defined
by the following loop, which should always be used as a source of
symmetry information in preference to the above space-group names.
They are only intended as comments.
;
_shelx_estimated_absorpt_t_max 0.888
_shelx_estimated_absorpt_t_min 0.854
_olex2_refinement_description
;
1. Fixed Uiso
 At 1.2 times of:
  All C(H) groups, All C(H,H) groups, All N(H) groups, All N(H,H) groups
 At 1.5 times of:
  All C(H,H,H) groups
2. Restrained distances
 C36-O5
 1.23 with sigma of 0.02
 C36-C35 = C36-C37
 1.49 with sigma of 0.01
 C29-C34
 1.4 with sigma of 0.001
3. Uiso/Uaniso restraints and constraints
Uanis(C35) \\sim Ueq, Uanis(C36) \\sim Ueq, Uanis(C37) \\sim Ueq, Uanis(O5)
\\sim Ueq: with sigma of 0.01 and sigma for terminal atoms of 0.02
4. Others
 Sof(H2B)=Sof(C12A)=Sof(C13A)=Sof(H13A)=Sof(C14A)=Sof(H14A)=Sof(C15A)=
 Sof(H15A)=Sof(C16A)=Sof(H16A)=Sof(C17A)=Sof(H17A)=1-FVAR(1)
 Sof(H2A)=Sof(C12)=Sof(C13)=Sof(H13)=Sof(C14)=Sof(H14)=Sof(C15)=Sof(H15)=
 Sof(C16)=Sof(H16)=Sof(C17)=Sof(H17)=FVAR(1)
 Fixed Sof: C35(0.5) H35B(0.5) H35A(0.5) H35C(0.5) C36(0.5) C37(0.5) H37A(0.5)
 H37B(0.5) H37C(0.5) O5(0.5)
5.a :
 C36(C37,O5)
5.b Secondary CH2 refined with riding coordinates:
 C10(H10A,H10B), C27(H27A,H27B)
5.c Aromatic/amide H refined with riding coordinates:
 N2(H2A), N2(H2B), N4(H4), C1(H1), C2(H2), C3(H3), C5(H5), C6(H6), C7(H7),
 C13(H13), C14(H14), C15(H15), C16(H16), C17(H17), C13A(H13A), C14A(H14A),
 C15A(H15A), C16A(H16A), C17A(H17A), C18(H18), C19(H19), C20(H20), C22(H22),
 C23(H23), C24(H24), C30(H30), C31(H31), C32(H32), C33(H33), C34(H34)
5.d Fitted hexagon refined as free rotating group:
 C12(C13,C14,C15,C16,C17), C12A(C13A,C14A,C15A,C16A,C17A)
5.e Idealised Me refined as rotating group:
 C35(H35B,H35A,H35C), C37(H37A,H37B,H37C)
;
_shelx_shelxl_version_number 2014/7
_olex2_submission_special_instructions 'No special instructions were received'

loop_
_space_group_symop_operation_xyz
'x, y, z'
'-x, y+1/2, -z+1/2'
'-x, -y, -z'
'x, -y-1/2, z-1/2'

loop_
_atom_site_label
_atom_site_type_symbol
_atom_site_fract_x
_atom_site_fract_y
_atom_site_fract_z
_atom_site_U_iso_or_equiv
_atom_site_adp_type
_atom_site_occupancy
_atom_site_site_symmetry_order
_atom_site_calc_flag
_atom_site_refinement_flags_posn
_atom_site_refinement_flags_adp
_atom_site_refinement_flags_occupancy
_atom_site_disorder_assembly
_atom_site_disorder_group
Cu1 Cu 0.40306(2) 0.48936(2) 0.76574(2) 0.04791(14) Uani 1 1 d . . . . .
Cl1 Cl 0.35000(6) 0.40030(4) 0.85050(5) 0.0583(2) Uani 1 1 d . . . . .
Cl2 Cl 0.34912(7) 0.60267(5) 0.81912(6) 0.0683(2) Uani 1 1 d . . . . .
O1 O 0.56855(15) 0.49165(12) 0.86627(14) 0.0574(5) Uani 1 1 d . . . . .
O2 O 0.70179(18) 0.37310(17) 0.87689(16) 0.0839(8) Uani 1 1 d . . . . .
O3 O 0.25566(15) 0.48294(12) 0.63831(14) 0.0561(5) Uani 1 1 d . . . . .
O4 O 0.02723(19) 0.5655(2) 0.6188(2) 0.1063(10) Uani 1 1 d . . . . .
N1 N 0.47628(18) 0.56683(15) 0.71062(17) 0.0562(6) Uani 1 1 d . . . . .
N2 N 0.7509(2) 0.37025(18) 1.03045(19) 0.0746(8) Uani 1 1 d . . . . .
H2A H 0.7375 0.3927 1.0745 0.090 Uiso 0.36(3) 1 calc R . P A 1
H2B H 0.7353 0.3869 1.0757 0.090 Uiso 0.64(3) 1 calc R . P A 2
N3 N 0.41638(17) 0.39525(14) 0.68547(16) 0.0491(6) Uani 1 1 d . . . . .
N4 N 0.1223(2) 0.47925(17) 0.72320(19) 0.0636(7) Uani 1 1 d . . . . .
H4 H 0.1768 0.4545 0.7388 0.076 Uiso 1 1 calc R . . . .
C1 C 0.4298(3) 0.6030(2) 0.6333(3) 0.0796(11) Uani 1 1 d . . . . .
H1 H 0.3679 0.5854 0.6009 0.096 Uiso 1 1 calc R . . . .
C2 C 0.4692(3) 0.6672(3) 0.5970(3) 0.0901(12) Uani 1 1 d . . . . .
H2 H 0.4337 0.6917 0.5421 0.108 Uiso 1 1 calc R . . . .
C3 C 0.5584(3) 0.6925(2) 0.6426(3) 0.0820(11) Uani 1 1 d . . . . .
H3 H 0.5851 0.7351 0.6194 0.098 Uiso 1 1 calc R . . . .
C4 C 0.6120(2) 0.6552(2) 0.7249(2) 0.0667(9) Uani 1 1 d . . . . .
C5 C 0.7064(3) 0.6788(2) 0.7758(3) 0.0827(11) Uani 1 1 d . . . . .
H5 H 0.7368 0.7203 0.7548 0.099 Uiso 1 1 calc R . . . .
C6 C 0.7526(3) 0.6403(3) 0.8557(3) 0.0876(12) Uani 1 1 d . . . . .
H6 H 0.8148 0.6567 0.8889 0.105 Uiso 1 1 calc R . . . .
C7 C 0.7104(2) 0.5765(2) 0.8907(3) 0.0725(10) Uani 1 1 d . . . . .
H7 H 0.7439 0.5515 0.9459 0.087 Uiso 1 1 calc R . . . .
C8 C 0.6186(2) 0.55238(19) 0.8413(2) 0.0565(7) Uani 1 1 d . . . . .
C9 C 0.5678(2) 0.59097(18) 0.7579(2) 0.0551(7) Uani 1 1 d . . . . .
C10 C 0.6124(2) 0.4506(2) 0.9515(2) 0.0610(8) Uani 1 1 d . . . . .
H10A H 0.5644 0.4185 0.9662 0.073 Uiso 1 1 calc R . . . .
H10B H 0.6380 0.4913 0.9991 0.073 Uiso 1 1 calc R . . . .
C11 C 0.6932(2) 0.3938(2) 0.9476(2) 0.0608(8) Uani 1 1 d . . . . .
C12 C 0.8278(10) 0.3165(9) 1.0579(10) 0.093(10) Uani 0.36(3) 1 d . . P A 1
C13 C 0.8695(12) 0.2867(12) 0.9967(9) 0.061(5) Uani 0.36(3) 1 d G . P A 1
H13 H 0.8451 0.3023 0.9360 0.073 Uiso 0.36(3) 1 calc R . P A 1
C14 C 0.9475(13) 0.2335(11) 1.0264(12) 0.066(5) Uani 0.36(3) 1 d G . P A 1
H14 H 0.9753 0.2135 0.9854 0.080 Uiso 0.36(3) 1 calc R . P A 1
C15 C 0.9838(13) 0.2100(12) 1.1171(13) 0.161(13) Uani 0.36(3) 1 d G . P A 1
H15 H 1.0360 0.1744 1.1369 0.194 Uiso 0.36(3) 1 calc R . P A 1
C16 C 0.942(2) 0.2398(18) 1.1783(9) 0.136(9) Uani 0.36(3) 1 d G . P A 1
H16 H 0.9665 0.2241 1.2390 0.163 Uiso 0.36(3) 1 calc R . P A 1
C17 C 0.8642(19) 0.2930(16) 1.1487(9) 0.107(8) Uani 0.36(3) 1 d G . P A 1
H17 H 0.8363 0.3130 1.1896 0.128 Uiso 0.36(3) 1 calc R . P A 1
C12A C 0.8342(5) 0.3212(4) 1.0515(6) 0.062(4) Uani 0.64(3) 1 d . . P A 2
C13A C 0.8535(7) 0.2665(7) 0.9915(5) 0.059(3) Uani 0.64(3) 1 d G . P A 2
H13A H 0.8102 0.2610 0.9326 0.071 Uiso 0.64(3) 1 calc R . P A 2
C14A C 0.9372(7) 0.2201(7) 1.0194(7) 0.093(5) Uani 0.64(3) 1 d G . P A 2
H14A H 0.9501 0.1835 0.9793 0.112 Uiso 0.64(3) 1 calc R . P A 2
C15A C 1.0018(6) 0.2283(6) 1.1074(7) 0.107(4) Uani 0.64(3) 1 d G . P A 2
H15A H 1.0579 0.1972 1.1260 0.128 Uiso 0.64(3) 1 calc R . P A 2
C16A C 0.9826(7) 0.2830(9) 1.1674(7) 0.111(5) Uani 0.64(3) 1 d G . P A 2
H16A H 1.0258 0.2885 1.2262 0.133 Uiso 0.64(3) 1 calc R . P A 2
C17A C 0.8988(7) 0.3295(8) 1.1394(7) 0.093(3) Uani 0.64(3) 1 d G . P A 2
H17A H 0.8859 0.3661 1.1796 0.112 Uiso 0.64(3) 1 calc R . P A 2
C18 C 0.4966(2) 0.3527(2) 0.7069(2) 0.0618(8) Uani 1 1 d . . . . .
H18 H 0.5482 0.3702 0.7566 0.074 Uiso 1 1 calc R . . . .
C19 C 0.5090(3) 0.2832(2) 0.6600(2) 0.0685(9) Uani 1 1 d . . . . .
H19 H 0.5672 0.2551 0.6784 0.082 Uiso 1 1 calc R . . . .
C20 C 0.4347(3) 0.2572(2) 0.5867(2) 0.0676(9) Uani 1 1 d . . . . .
H20 H 0.4416 0.2107 0.5546 0.081 Uiso 1 1 calc R . . . .
C21 C 0.3474(2) 0.30074(19) 0.5595(2) 0.0583(8) Uani 1 1 d . . . . .
C22 C 0.2677(3) 0.2781(2) 0.4837(2) 0.0757(10) Uani 1 1 d . . . . .
H22 H 0.2714 0.2333 0.4480 0.091 Uiso 1 1 calc R . . . .
C23 C 0.1851(3) 0.3225(3) 0.4635(3) 0.0878(12) Uani 1 1 d . . . . .
H23 H 0.1321 0.3067 0.4142 0.105 Uiso 1 1 calc R . . . .
C24 C 0.1776(2) 0.3904(2) 0.5139(2) 0.0694(9) Uani 1 1 d . . . . .
H24 H 0.1201 0.4192 0.4987 0.083 Uiso 1 1 calc R . . . .
C25 C 0.2533(2) 0.41484(19) 0.5849(2) 0.0533(7) Uani 1 1 d . . . . .
C26 C 0.3407(2) 0.37029(17) 0.61094(18) 0.0481(6) Uani 1 1 d . . . . .
C27 C 0.1788(2) 0.5415(2) 0.6098(2) 0.0646(9) Uani 1 1 d . . . . .
H27A H 0.1499 0.5393 0.5441 0.078 Uiso 1 1 calc R . . . .
H27B H 0.2049 0.5964 0.6260 0.078 Uiso 1 1 calc R . . . .
C28 C 0.1020(2) 0.5272(2) 0.6508(2) 0.0631(8) Uani 1 1 d . . . . .
C29 C 0.0661(2) 0.4635(2) 0.7782(3) 0.0722(9) Uani 1 1 d D . . . .
C30 C 0.0987(3) 0.4098(3) 0.8476(3) 0.0944(13) Uani 1 1 d . . . . .
H30 H 0.1567 0.3830 0.8570 0.113 Uiso 1 1 calc R . . . .
C31 C 0.0481(4) 0.3935(4) 0.9049(3) 0.1155(17) Uani 1 1 d . . . . .
H31 H 0.0716 0.3553 0.9515 0.139 Uiso 1 1 calc R . . . .
C32 C -0.0351(5) 0.4326(4) 0.8938(5) 0.134(2) Uani 1 1 d . . . . .
H32 H -0.0665 0.4249 0.9354 0.161 Uiso 1 1 calc R . . . .
C33 C -0.0725(6) 0.4828(5) 0.8221(7) 0.186(4) Uani 1 1 d . . . . .
H33 H -0.1323 0.5067 0.8125 0.224 Uiso 1 1 calc R . . . .
C34 C -0.0238(3) 0.5001(4) 0.7616(5) 0.163(3) Uani 1 1 d D . . . .
H34 H -0.0502 0.5348 0.7120 0.196 Uiso 1 1 calc R . . . .
C35 C 0.3354(11) 0.5227(8) 0.3873(12) 0.193(6) Uani 0.5 1 d D U P . .
H35B H 0.3362 0.5087 0.3280 0.290 Uiso 0.5 1 calc GR . P . .
H35A H 0.3149 0.4759 0.4134 0.290 Uiso 0.5 1 calc GR . P . .
H35C H 0.3987 0.5387 0.4254 0.290 Uiso 0.5 1 calc GR . P . .
C36 C 0.2694(6) 0.5909(5) 0.3800(6) 0.105(3) Uani 0.5 1 d D U P . .
C37 C 0.2383(8) 0.6584(7) 0.3140(7) 0.140(4) Uani 0.5 1 d DG U P . .
H37A H 0.2633 0.7096 0.3432 0.210 Uiso 0.5 1 calc GR . P . .
H37B H 0.1695 0.6607 0.2910 0.210 Uiso 0.5 1 calc GR . P . .
H37C H 0.2618 0.6489 0.2647 0.210 Uiso 0.5 1 calc GR . P . .
O5 O 0.2586(6) 0.5890(5) 0.4491(6) 0.162(3) Uani 0.5 1 d DG U P . .

loop_
_atom_site_aniso_label
_atom_site_aniso_U_11
_atom_site_aniso_U_22
_atom_site_aniso_U_33
_atom_site_aniso_U_23
_atom_site_aniso_U_13
_atom_site_aniso_U_12
Cu1 0.0467(2) 0.0479(2) 0.0512(2) 0.00557(15) 0.01933(16) 0.00257(15)
Cl1 0.0640(5) 0.0512(4) 0.0658(5) 0.0099(3) 0.0300(4) 0.0019(3)
Cl2 0.0855(6) 0.0482(4) 0.0852(6) 0.0007(4) 0.0471(5) 0.0017(4)
O1 0.0474(12) 0.0638(13) 0.0577(12) 0.0088(10) 0.0136(10) 0.0017(9)
O2 0.0782(17) 0.112(2) 0.0585(14) -0.0086(14) 0.0195(12) 0.0348(15)
O3 0.0454(11) 0.0618(12) 0.0584(12) 0.0062(10) 0.0140(9) 0.0138(9)
O4 0.0647(17) 0.143(3) 0.116(2) 0.057(2) 0.0378(16) 0.0471(17)
N1 0.0554(16) 0.0621(15) 0.0536(14) 0.0060(12) 0.0217(12) -0.0054(12)
N2 0.0708(19) 0.094(2) 0.0579(16) 0.0032(15) 0.0199(14) 0.0324(16)
N3 0.0473(14) 0.0517(13) 0.0495(13) 0.0050(11) 0.0181(11) 0.0077(11)
N4 0.0532(15) 0.0683(16) 0.0742(18) 0.0144(14) 0.0283(14) 0.0134(13)
C1 0.075(2) 0.092(3) 0.069(2) 0.023(2) 0.0206(19) -0.010(2)
C2 0.096(3) 0.098(3) 0.075(2) 0.030(2) 0.028(2) -0.019(2)
C3 0.105(3) 0.077(2) 0.076(2) 0.005(2) 0.046(2) -0.024(2)
C4 0.071(2) 0.066(2) 0.077(2) -0.0149(17) 0.0427(19) -0.0155(17)
C5 0.085(3) 0.079(3) 0.096(3) -0.013(2) 0.047(2) -0.024(2)
C6 0.063(2) 0.087(3) 0.116(3) -0.028(3) 0.034(2) -0.023(2)
C7 0.051(2) 0.083(2) 0.079(2) -0.0091(19) 0.0161(17) -0.0052(17)
C8 0.0509(18) 0.0573(18) 0.0657(19) -0.0065(15) 0.0254(15) -0.0025(14)
C9 0.0573(19) 0.0539(17) 0.0625(18) -0.0039(14) 0.0311(16) -0.0029(14)
C10 0.0540(19) 0.074(2) 0.0528(17) 0.0102(15) 0.0159(15) 0.0143(16)
C11 0.0546(19) 0.0672(19) 0.0571(19) -0.0030(16) 0.0142(15) 0.0075(15)
C12 0.10(2) 0.10(2) 0.078(18) 0.008(15) 0.029(16) 0.046(16)
C13 0.049(7) 0.045(9) 0.088(9) 0.017(6) 0.021(6) -0.013(6)
C14 0.051(9) 0.054(7) 0.108(15) -0.005(8) 0.045(10) 0.019(6)
C15 0.18(2) 0.19(2) 0.102(16) 0.027(16) 0.038(18) 0.15(2)
C16 0.114(17) 0.157(19) 0.112(12) 0.058(13) 0.006(11) 0.054(15)
C17 0.128(16) 0.111(14) 0.069(8) 0.021(8) 0.018(9) 0.071(13)
C12A 0.053(7) 0.068(8) 0.063(7) 0.003(6) 0.017(6) 0.018(6)
C13A 0.054(5) 0.042(5) 0.082(5) -0.010(3) 0.024(3) -0.008(4)
C14A 0.084(8) 0.059(5) 0.136(11) -0.018(6) 0.037(7) 0.000(5)
C15A 0.073(6) 0.092(6) 0.139(12) -0.005(7) 0.013(7) 0.026(6)
C16A 0.085(6) 0.128(9) 0.091(6) -0.019(6) -0.007(5) 0.043(6)
C17A 0.083(6) 0.090(7) 0.090(6) -0.012(5) 0.007(4) 0.031(5)
C18 0.0546(19) 0.0683(19) 0.0603(18) -0.0008(16) 0.0165(15) 0.0111(16)
C19 0.067(2) 0.067(2) 0.077(2) 0.0060(18) 0.0321(19) 0.0208(17)
C20 0.084(3) 0.0591(19) 0.072(2) -0.0001(16) 0.044(2) 0.0062(18)
C21 0.067(2) 0.0591(18) 0.0565(18) -0.0011(15) 0.0305(16) -0.0068(16)
C22 0.085(3) 0.079(2) 0.063(2) -0.0176(18) 0.026(2) -0.016(2)
C23 0.074(3) 0.117(3) 0.062(2) -0.010(2) 0.010(2) -0.021(2)
C24 0.0502(19) 0.089(2) 0.064(2) 0.0013(19) 0.0125(16) 0.0015(17)
C25 0.0489(17) 0.0618(18) 0.0509(16) 0.0057(14) 0.0191(14) -0.0001(14)
C26 0.0452(16) 0.0562(16) 0.0455(15) 0.0037(13) 0.0188(13) -0.0024(13)
C27 0.0542(19) 0.070(2) 0.068(2) 0.0206(17) 0.0190(16) 0.0185(16)
C28 0.0472(18) 0.071(2) 0.069(2) 0.0124(17) 0.0175(16) 0.0085(16)
C29 0.075(2) 0.066(2) 0.091(3) 0.0044(19) 0.049(2) 0.0037(18)
C30 0.071(3) 0.134(4) 0.082(3) 0.033(3) 0.031(2) 0.003(2)
C31 0.093(4) 0.166(5) 0.094(3) 0.031(3) 0.040(3) -0.020(3)
C32 0.160(6) 0.144(5) 0.143(5) 0.012(4) 0.110(5) -0.006(4)
C33 0.188(7) 0.180(6) 0.275(10) 0.089(7) 0.188(8) 0.084(6)
C34 0.164(6) 0.175(6) 0.213(7) 0.103(5) 0.144(6) 0.094(4)
C35 0.239(15) 0.165(10) 0.235(14) -0.050(10) 0.158(12) -0.033(10)
C36 0.103(6) 0.138(7) 0.084(5) -0.026(5) 0.046(5) -0.015(5)
C37 0.154(9) 0.151(9) 0.134(9) -0.038(8) 0.073(7) -0.040(8)
O5 0.146(7) 0.218(8) 0.109(5) 0.010(6) 0.027(5) 0.026(6)

loop_
_atom_type_symbol
_atom_type_description
_atom_type_scat_dispersion_real
_atom_type_scat_dispersion_imag
_atom_type_scat_source
C C 0.0033 0.0016 'International Tables Vol C Tables 4.2.6.8 and 6.1.1.4'
H H 0.0000 0.0000 'International Tables Vol C Tables 4.2.6.8 and 6.1.1.4'
N N 0.0061 0.0033 'International Tables Vol C Tables 4.2.6.8 and 6.1.1.4'
O O 0.0106 0.0060 'International Tables Vol C Tables 4.2.6.8 and 6.1.1.4'
Cl Cl 0.1484 0.1585 'International Tables Vol C Tables 4.2.6.8 and 6.1.1.4'
Cu Cu 0.3201 1.2651 'International Tables Vol C Tables 4.2.6.8 and 6.1.1.4'

loop_
_geom_angle_atom_site_label_1
_geom_angle_atom_site_label_2
_geom_angle_atom_site_label_3
_geom_angle
_geom_angle_site_symmetry_1
_geom_angle_site_symmetry_3
Cl1 Cu1 O1 96.06(5) . .
Cl1 Cu1 O3 93.40(6) . .
Cl2 Cu1 Cl1 93.68(3) . .
Cl2 Cu1 O1 98.85(6) . .
Cl2 Cu1 O3 90.34(5) . .
O3 Cu1 O1 166.34(8) . .
N1 Cu1 Cl1 168.44(8) . .
N1 Cu1 Cl2 87.81(8) . .
N1 Cu1 O1 72.39(9) . .
N1 Cu1 O3 98.06(9) . .
N3 Cu1 Cl1 90.54(7) . .
N3 Cu1 Cl2 162.97(7) . .
N3 Cu1 O1 97.09(8) . .
N3 Cu1 O3 72.94(8) . .
N3 Cu1 N1 91.35(10) . .
C8 O1 Cu1 110.71(17) . .
C8 O1 C10 118.8(2) . .
C10 O1 Cu1 129.47(19) . .
C25 O3 Cu1 111.45(16) . .
C25 O3 C27 119.2(2) . .
C27 O3 Cu1 129.1(2) . .
C1 N1 Cu1 118.7(2) . .
C1 N1 C9 119.1(3) . .
C9 N1 Cu1 121.6(2) . .
C11 N2 H2A 114.1 . .
C11 N2 H2B 116.4 . .
C11 N2 C12 131.8(7) . .
C11 N2 C12A 127.2(4) . .
C12 N2 H2A 114.1 . .
C12A N2 H2B 116.4 . .
C18 N3 Cu1 120.4(2) . .
C18 N3 C26 117.9(3) . .
C26 N3 Cu1 121.56(18) . .
C28 N4 H4 115.9 . .
C28 N4 C29 128.3(3) . .
C29 N4 H4 115.9 . .
N1 C1 H1 118.5 . .
N1 C1 C2 123.1(4) . .
C2 C1 H1 118.5 . .
C1 C2 H2 120.5 . .
C3 C2 C1 118.9(4) . .
C3 C2 H2 120.5 . .
C2 C3 H3 119.7 . .
C2 C3 C4 120.5(3) . .
C4 C3 H3 119.7 . .
C3 C4 C5 123.2(4) . .
C3 C4 C9 117.7(3) . .
C5 C4 C9 119.2(3) . .
C4 C5 H5 120.3 . .
C6 C5 C4 119.3(4) . .
C6 C5 H5 120.3 . .
C5 C6 H6 118.6 . .
C5 C6 C7 122.9(4) . .
C7 C6 H6 118.6 . .
C6 C7 H7 120.8 . .
C8 C7 C6 118.3(4) . .
C8 C7 H7 120.8 . .
O1 C8 C7 125.1(3) . .
O1 C8 C9 114.3(3) . .
C7 C8 C9 120.6(3) . .
N1 C9 C4 120.8(3) . .
N1 C9 C8 119.6(3) . .
C8 C9 C4 119.6(3) . .
O1 C10 H10A 109.5 . .
O1 C10 H10B 109.5 . .
O1 C10 C11 110.8(3) . .
H10A C10 H10B 108.1 . .
C11 C10 H10A 109.5 . .
C11 C10 H10B 109.5 . .
O2 C11 N2 125.2(3) . .
O2 C11 C10 122.3(3) . .
N2 C11 C10 112.5(3) . .
N2 C12 C13 121.2(10) . .
N2 C12 C17 118.8(10) . .
C13 C12 C17 120.0 . .
C12 C13 H13 120.0 . .
C12 C13 C14 120.0 . .
C14 C13 H13 120.0 . .
C13 C14 H14 120.0 . .
C13 C14 C15 120.0 . .
C15 C14 H14 120.0 . .
C14 C15 H15 120.0 . .
C16 C15 C14 120.0 . .
C16 C15 H15 120.0 . .
C15 C16 H16 120.0 . .
C15 C16 C17 120.0 . .
C17 C16 H16 120.0 . .
C12 C17 H17 120.0 . .
C16 C17 C12 120.0 . .
C16 C17 H17 120.0 . .
C13A C12A N2 124.5(6) . .
C13A C12A C17A 120.0 . .
C17A C12A N2 115.5(6) . .
C12A C13A H13A 120.0 . .
C12A C13A C14A 120.0 . .
C14A C13A H13A 120.0 . .
C13A C14A H14A 120.0 . .
C15A C14A C13A 120.0 . .
C15A C14A H14A 120.0 . .
C14A C15A H15A 120.0 . .
C14A C15A C16A 120.0 . .
C16A C15A H15A 120.0 . .
C15A C16A H16A 120.0 . .
C17A C16A C15A 120.0 . .
C17A C16A H16A 120.0 . .
C12A C17A H17A 120.0 . .
C16A C17A C12A 120.0 . .
C16A C17A H17A 120.0 . .
N3 C18 H18 117.9 . .
N3 C18 C19 124.1(3) . .
C19 C18 H18 117.9 . .
C18 C19 H19 120.6 . .
C20 C19 C18 118.8(3) . .
C20 C19 H19 120.6 . .
C19 C20 H20 120.1 . .
C19 C20 C21 119.8(3) . .
C21 C20 H20 120.1 . .
C20 C21 C22 123.1(3) . .
C20 C21 C26 117.7(3) . .
C22 C21 C26 119.2(3) . .
C21 C22 H22 120.4 . .
C23 C22 C21 119.2(3) . .
C23 C22 H22 120.4 . .
C22 C23 H23 119.0 . .
C22 C23 C24 122.0(3) . .
C24 C23 H23 119.0 . .
C23 C24 H24 119.9 . .
C25 C24 C23 120.1(3) . .
C25 C24 H24 119.9 . .
O3 C25 C26 113.7(2) . .
C24 C25 O3 125.5(3) . .
C24 C25 C26 120.8(3) . .
N3 C26 C21 121.6(3) . .
N3 C26 C25 119.7(3) . .
C21 C26 C25 118.6(3) . .
O3 C27 H27A 108.8 . .
O3 C27 H27B 108.8 . .
O3 C27 C28 113.8(3) . .
H27A C27 H27B 107.7 . .
C28 C27 H27A 108.8 . .
C28 C27 H27B 108.8 . .
O4 C28 N4 124.3(3) . .
O4 C28 C27 117.4(3) . .
N4 C28 C27 118.1(3) . .
C30 C29 N4 119.0(3) . .
C30 C29 C34 118.8(4) . .
C34 C29 N4 122.2(4) . .
C29 C30 H30 119.2 . .
C29 C30 C31 121.6(4) . .
C31 C30 H30 119.2 . .
C30 C31 H31 119.8 . .
C32 C31 C30 120.3(5) . .
C32 C31 H31 119.8 . .
C31 C32 H32 120.2 . .
C33 C32 C31 119.6(5) . .
C33 C32 H32 120.2 . .
C32 C33 H33 119.2 . .
C32 C33 C34 121.6(6) . .
C34 C33 H33 119.2 . .
C29 C34 C33 117.8(5) . .
C29 C34 H34 121.1 . .
C33 C34 H34 121.1 . .
H35B C35 H35A 109.5 . .
H35B C35 H35C 109.5 . .
H35A C35 H35C 109.5 . .
C36 C35 H35B 109.5 . .
C36 C35 H35A 109.5 . .
C36 C35 H35C 109.5 . .
C35 C36 C37 131.6(9) . .
O5 C36 C35 102.3(9) . .
O5 C36 C37 124.9 . .
C36 C37 H37A 109.5 . .
C36 C37 H37B 109.5 . .
C36 C37 H37C 109.5 . .
H37A C37 H37B 109.5 . .
H37A C37 H37C 109.5 . .
H37B C37 H37C 109.5 . .

loop_
_geom_bond_atom_site_label_1
_geom_bond_atom_site_label_2
_geom_bond_distance
_geom_bond_site_symmetry_2
Cu1 Cl1 2.2748(8) .
Cu1 Cl2 2.2735(9) .
Cu1 O1 2.423(2) .
Cu1 O3 2.408(2) .
Cu1 N1 2.034(2) .
Cu1 N3 2.029(2) .
O1 C8 1.368(4) .
O1 C10 1.434(3) .
O2 C11 1.204(4) .
O3 C25 1.378(4) .
O3 C27 1.433(3) .
O4 C28 1.219(4) .
N1 C1 1.310(4) .
N1 C9 1.363(4) .
N2 H2A 0.8600 .
N2 H2B 0.8600 .
N2 C11 1.343(4) .
N2 C12 1.383(11) .
N2 C12A 1.411(7) .
N3 C18 1.315(4) .
N3 C26 1.376(3) .
N4 H4 0.8600 .
N4 C28 1.322(4) .
N4 C29 1.411(4) .
C1 H1 0.9300 .
C1 C2 1.404(5) .
C2 H2 0.9300 .
C2 C3 1.335(5) .
C3 H3 0.9300 .
C3 C4 1.400(5) .
C4 C5 1.407(5) .
C4 C9 1.418(5) .
C5 H5 0.9300 .
C5 C6 1.356(6) .
C6 H6 0.9300 .
C6 C7 1.413(5) .
C7 H7 0.9300 .
C7 C8 1.373(4) .
C8 C9 1.413(4) .
C10 H10A 0.9700 .
C10 H10B 0.9700 .
C10 C11 1.529(4) .
C12 C13 1.3900 .
C12 C17 1.3900 .
C13 H13 0.9300 .
C13 C14 1.3900 .
C14 H14 0.9300 .
C14 C15 1.3900 .
C15 H15 0.9300 .
C15 C16 1.3900 .
C16 H16 0.9300 .
C16 C17 1.3900 .
C17 H17 0.9300 .
C12A C13A 1.3900 .
C12A C17A 1.3900 .
C13A H13A 0.9300 .
C13A C14A 1.3900 .
C14A H14A 0.9300 .
C14A C15A 1.3900 .
C15A H15A 0.9300 .
C15A C16A 1.3900 .
C16A H16A 0.9300 .
C16A C17A 1.3900 .
C17A H17A 0.9300 .
C18 H18 0.9300 .
C18 C19 1.392(4) .
C19 H19 0.9300 .
C19 C20 1.359(5) .
C20 H20 0.9300 .
C20 C21 1.408(5) .
C21 C22 1.409(4) .
C21 C26 1.409(4) .
C22 H22 0.9300 .
C22 C23 1.362(5) .
C23 H23 0.9300 .
C23 C24 1.381(5) .
C24 H24 0.9300 .
C24 C25 1.342(4) .
C25 C26 1.417(4) .
C27 H27A 0.9700 .
C27 H27B 0.9700 .
C27 C28 1.503(5) .
C29 C30 1.347(5) .
C29 C34 1.3992(10) .
C30 H30 0.9300 .
C30 C31 1.376(6) .
C31 H31 0.9300 .
C31 C32 1.344(7) .
C32 H32 0.9300 .
C32 C33 1.344(9) .
C33 H33 0.9300 .
C33 C34 1.402(8) .
C34 H34 0.9300 .
C35 H35B 0.9600 .
C35 H35A 0.9600 .
C35 H35C 0.9600 .
C35 C36 1.454(9) .
C36 C37 1.467(7) .
C36 O5 1.147(5) .
C37 H37A 0.9600 .
C37 H37B 0.9600 .
C37 H37C 0.9600 .

loop_
_geom_torsion_atom_site_label_1
_geom_torsion_atom_site_label_2
_geom_torsion_atom_site_label_3
_geom_torsion_atom_site_label_4
_geom_torsion
_geom_torsion_site_symmetry_1
_geom_torsion_site_symmetry_2
_geom_torsion_site_symmetry_3
_geom_torsion_site_symmetry_4
Cu1 O1 C8 C7 171.4(3) . . . .
Cu1 O1 C8 C9 -8.3(3) . . . .
Cu1 O1 C10 C11 121.1(2) . . . .
Cu1 O3 C25 C24 173.7(3) . . . .
Cu1 O3 C25 C26 -6.6(3) . . . .
Cu1 O3 C27 C28 -90.3(3) . . . .
Cu1 N1 C1 C2 169.4(3) . . . .
Cu1 N1 C9 C4 -169.4(2) . . . .
Cu1 N1 C9 C8 9.7(4) . . . .
Cu1 N3 C18 C19 174.5(3) . . . .
Cu1 N3 C26 C21 -174.7(2) . . . .
Cu1 N3 C26 C25 4.9(3) . . . .
O1 C8 C9 N1 0.6(4) . . . .
O1 C8 C9 C4 179.7(3) . . . .
O1 C10 C11 O2 -16.0(5) . . . .
O1 C10 C11 N2 164.6(3) . . . .
O3 C25 C26 N3 2.1(4) . . . .
O3 C25 C26 C21 -178.3(2) . . . .
O3 C27 C28 O4 -168.2(3) . . . .
O3 C27 C28 N4 16.9(5) . . . .
N1 C1 C2 C3 0.6(7) . . . .
N2 C12 C13 C14 179.2(13) . . . .
N2 C12 C17 C16 -179.2(13) . . . .
N2 C12A C13A C14A -179.0(7) . . . .
N2 C12A C17A C16A 179.1(6) . . . .
N3 C18 C19 C20 0.6(5) . . . .
N4 C29 C30 C31 178.3(4) . . . .
N4 C29 C34 C33 -177.7(6) . . . .
C1 N1 C9 C4 1.0(5) . . . .
C1 N1 C9 C8 -179.9(3) . . . .
C1 C2 C3 C4 0.4(7) . . . .
C2 C3 C4 C5 179.6(4) . . . .
C2 C3 C4 C9 -0.6(6) . . . .
C3 C4 C5 C6 178.9(4) . . . .
C3 C4 C9 N1 -0.1(5) . . . .
C3 C4 C9 C8 -179.1(3) . . . .
C4 C5 C6 C7 0.4(6) . . . .
C5 C4 C9 N1 179.7(3) . . . .
C5 C4 C9 C8 0.6(5) . . . .
C5 C6 C7 C8 0.2(6) . . . .
C6 C7 C8 O1 179.9(3) . . . .
C6 C7 C8 C9 -0.4(5) . . . .
C7 C8 C9 N1 -179.0(3) . . . .
C7 C8 C9 C4 0.0(5) . . . .
C8 O1 C10 C11 -71.6(3) . . . .
C9 N1 C1 C2 -1.3(6) . . . .
C9 C4 C5 C6 -0.8(5) . . . .
C10 O1 C8 C7 1.9(4) . . . .
C10 O1 C8 C9 -177.7(3) . . . .
C11 N2 C12 C13 12(2) . . . .
C11 N2 C12 C17 -169.0(14) . . . .
C11 N2 C12A C13A -23.0(10) . . . .
C11 N2 C12A C17A 157.9(7) . . . .
C12 N2 C11 O2 -3.6(11) . . . .
C12 N2 C11 C10 175.8(10) . . . .
C12 C13 C14 C15 0.0 . . . .
C13 C12 C17 C16 0.0 . . . .
C13 C14 C15 C16 0.0 . . . .
C14 C15 C16 C17 0.0 . . . .
C15 C16 C17 C12 0.0 . . . .
C17 C12 C13 C14 0.0 . . . .
C12A N2 C11 O2 3.6(7) . . . .
C12A N2 C11 C10 -177.0(5) . . . .
C12A C13A C14A C15A 0.0 . . . .
C13A C12A C17A C16A 0.0 . . . .
C13A C14A C15A C16A 0.0 . . . .
C14A C15A C16A C17A 0.0 . . . .
C15A C16A C17A C12A 0.0 . . . .
C17A C12A C13A C14A 0.0 . . . .
C18 N3 C26 C21 1.0(4) . . . .
C18 N3 C26 C25 -179.4(3) . . . .
C18 C19 C20 C21 0.3(5) . . . .
C19 C20 C21 C22 179.3(3) . . . .
C19 C20 C21 C26 -0.5(5) . . . .
C20 C21 C22 C23 178.4(3) . . . .
C20 C21 C26 N3 -0.1(4) . . . .
C20 C21 C26 C25 -179.8(3) . . . .
C21 C22 C23 C24 1.4(6) . . . .
C22 C21 C26 N3 -179.9(3) . . . .
C22 C21 C26 C25 0.4(4) . . . .
C22 C23 C24 C25 0.5(6) . . . .
C23 C24 C25 O3 177.7(3) . . . .
C23 C24 C25 C26 -2.0(5) . . . .
C24 C25 C26 N3 -178.2(3) . . . .
C24 C25 C26 C21 1.4(4) . . . .
C25 O3 C27 C28 95.2(3) . . . .
C26 N3 C18 C19 -1.2(5) . . . .
C26 C21 C22 C23 -1.8(5) . . . .
C27 O3 C25 C24 -10.9(4) . . . .
C27 O3 C25 C26 168.8(3) . . . .
C28 N4 C29 C30 177.6(4) . . . .
C28 N4 C29 C34 -0.6(7) . . . .
C29 N4 C28 O4 -1.4(6) . . . .
C29 N4 C28 C27 173.2(3) . . . .
C29 C30 C31 C32 -1.3(9) . . . .
C30 C29 C34 C33 4.1(10) . . . .
C30 C31 C32 C33 5.2(10) . . . .
C31 C32 C33 C34 -4.4(13) . . . .
C32 C33 C34 C29 -0.2(13) . . . .
C34 C29 C30 C31 -3.4(8) . . . .
